data_2006370
loop_
_publ_author_name
'Blackburn, Anthony C.'
'Gerkin, Roger E.'

_publ_section_title
;
 5,8-Dimethoxy-1-naphthoic Acid and Methyl 5,8-Dimethoxy-1-naphthoate
;
_journal_issue 8
_journal_name_full 'Acta Crystallographica Section C'
_journal_page_first 1077
_journal_page_last 1080
_journal_paper_doi 10.1107/S0108270197004940
_journal_volume 53
_journal_year 1997
_chemical_formula_moiety 'C14 H14 O4 '
_chemical_formula_sum 'C14 H14 O4'
_chemical_formula_weight 246.26
_chemical_name_common 'methyl 5,8-dimethoxy-1-naphthoate'
_chemical_name_systematic ' ?'
_space_group_IT_number 14
_symmetry_cell_setting monoclinic
_symmetry_space_group_name_Hall '-P 2yab'
_symmetry_space_group_name_H-M 'P 1 21/a 1'
_cell_angle_alpha 90
_cell_angle_beta 100.970(10)
_cell_angle_gamma 90
_cell_formula_units_Z 4
_cell_length_a 7.707(2)
_cell_length_b 8.7200(10)
_cell_length_c 18.619(2)
_cell_measurement_reflns_used 25
_cell_measurement_temperature 296
_cell_measurement_theta_max 15.0
_cell_measurement_theta_min 13.0
_cell_volume 1228.4(4)
_computing_cell_refinement 'MSC/AFC Diffractometer Control Software'
_computing_data_collection
;MSC/AFC Diffractometer Control Software (Molecular Structure Corporation,
 1988)
;
_computing_data_reduction 'TEXSAN (Molecular Structure Corporation, 1989)'
_computing_molecular_graphics 'ORTEPII (Johnson, 1976)'
_computing_publication_material TEXSAN
_computing_structure_refinement TEXSAN
_computing_structure_solution 'SHELXS86 (Sheldrick, 1985)'
_diffrn_ambient_temperature 296
_diffrn_measurement_device AFC5S
_diffrn_measurement_method '\w scans '
_diffrn_radiation_monochromator graphite
_diffrn_radiation_source 'X-ray tube'
_diffrn_radiation_type MoK\a
_diffrn_radiation_wavelength 0.71073
_diffrn_reflns_av_R_equivalents 0.022
_diffrn_reflns_limit_h_max 10
_diffrn_reflns_limit_h_min 0
_diffrn_reflns_limit_k_max 11
_diffrn_reflns_limit_k_min 0
_diffrn_reflns_limit_l_max 23
_diffrn_reflns_limit_l_min -24
_diffrn_reflns_number 3241
_diffrn_reflns_theta_max 27.50
_diffrn_reflns_theta_min 2.00
_diffrn_standards_decay_% ' +-3.0 (ave. max. rel. intensity)'
_diffrn_standards_interval_count 150
_diffrn_standards_number 6
_exptl_absorpt_coefficient_mu 0.091
_exptl_absorpt_correction_type none
_exptl_crystal_colour colorless
_exptl_crystal_density_diffrn 1.331
_exptl_crystal_density_meas ?
_exptl_crystal_description 'cut plate'
_exptl_crystal_F_000 520
_exptl_crystal_size_max 0.27
_exptl_crystal_size_mid 0.27
_exptl_crystal_size_min 0.12
_refine_diff_density_max 0.21
_refine_diff_density_min -0.21
_refine_ls_extinction_coef '4.7(12) \\times 10^-7^'
_refine_ls_extinction_method 'Zachariasen (1963,1968)'
_refine_ls_goodness_of_fit_obs 1.66
_refine_ls_hydrogen_treatment refall
_refine_ls_matrix_type full
_refine_ls_number_parameters 220
_refine_ls_number_reflns 1499
_refine_ls_R_factor_obs .052
_refine_ls_shift/esd_max '< 0.01'
_refine_ls_structure_factor_coef F
_refine_ls_weighting_details 'w = \s~F~^-2^'
_refine_ls_weighting_scheme calc
_refine_ls_wR_factor_obs .034
_reflns_number_observed 1499
_reflns_number_total 3024
_reflns_observed_criterion 'I >1\s~I~'
_cod_data_source_file bs1029.cif
_cod_data_source_block II
_cod_depositor_comments
;
The following automatic conversions were performed:
'_symmetry_cell_setting' value 'Monoclinic' changed to 'monoclinic'
according to '/home/saulius/struct/CIF-dictionaries/cif_core.dic'
dictionary named 'cif_core.dic' version 2.4.1 from 2010-06-29.

Automatic conversion script
Id: cif_fix_enum 1527 2010-12-29 10:47:43Z saulius 

The following automatic conversions were performed:

'_atom_site_thermal_displace_type' tag value 'Uij' was replaced with
'Uani' value 18 times.

Automatic conversion script
Id: cif_fix_values 1646 2011-03-28 12:23:43Z adriana 

The following automatic conversions were performed:

'_symmetry_cell_setting' value 'Monoclinic' changed to 'monoclinic'
according to /home/saulius/struct/CIF-dictionaries/cif_core.dic
dictionary named 'cif_core.dic' version 2.4.1 from 2010-06-29.

Automatic conversion script
Id: cif_fix_values 1715 2011-07-08 13:25:40Z adriana 

The following automatic conversions were performed:

'_exptl_crystal_density_meas' value 'none' was changed to '?' - the
value is perceived as not measured.

Automatic conversion script
Id: cif_fix_values 3008 2015-01-20 13:52:24Z robertas 

The following automatic conversions were performed:

'_refine_ls_weighting_scheme' value 'w = \s~F~^-2^' was changed to
'calc'. New tag '_refine_ls_weighting_details' was created. The value
of the new tag was set to 'w = \s~F~^-2^'.

Automatic conversion script
Id: cif_fix_values 3143 2015-03-26 13:38:13Z robertas 
;
_cod_original_sg_symbol_H-M 'P 21/a'
_cod_database_code 2006370

loop_
_symmetry_equiv_pos_as_xyz
x,y,z
'1/2 -x, 1/2 +y, -z'
'-x, -y, -z '
'1/2 +x, 1/2-y, z'

loop_
_atom_site_aniso_label
_atom_site_aniso_U_11
_atom_site_aniso_U_22
_atom_site_aniso_U_33
_atom_site_aniso_U_12
_atom_site_aniso_U_13
_atom_site_aniso_U_23
O1 .0660(10) .0510(10) .0391(10) -.0090(10) .0132(9) .0017(9)
O2 .089(2) .0600(10) .0470(10) -.0140(10) .0130(10) .0140(10)
O3 .0740(10) .0730(10) .0390(10) .0190(10) .0142(10) -.0090(10)
O4 .0610(10) .080(2) .0480(10) .0210(10) -.0011(10) -.0070(10)
C1 .053(2) .039(2) .0390(10) .0050(10) .0130(10) .0020(10)
C2 .065(2) .071(2) .044(2) .021(2) .020(2) -.002(2)
C3 .054(2) .080(2) .052(2) .026(2) .009(2) .001(2)
C4 .056(2) .054(2) .037(2) .007(2) .0080(10) .0010(10)
C5 .059(2) .045(2) .043(2) .0040(10) .0140(10) .0000(10)
C6 .060(2) .070(2) .053(2) .017(2) .020(2) -.009(2)
C7 .051(2) .066(2) .058(2) .017(2) .009(2) -.005(2)
C8 .053(2) .044(2) .046(2) .0050(10) .0050(10) .0000(10)
C9 .048(2) .0320(10) .0400(10) .0010(10) .0120(10) .0010(10)
C10 .048(2) .0330(10) .0400(10) .0010(10) .0150(10) .0000(10)
C11 .053(2) .045(2) .041(2) .0050(10) .0120(10) .0050(10)
C12 .087(3) .094(3) .050(2) .021(3) .017(2) -.019(2)
C13 .061(2) .076(3) .061(2) .010(2) -.001(2) .012(2)
C14 .068(2) .079(3) .042(2) -.012(2) .000(2) -.002(2)

loop_
_atom_site_label
_atom_site_fract_x
_atom_site_fract_y
_atom_site_fract_z
_atom_site_U_iso_or_equiv
_atom_site_thermal_displace_type
_atom_site_calc_flag
_atom_site_calc_attached_atom
O1 -.1197(2) 1.2135(2) .38978(8) .0516(6) Uani ? ?
O2 -.2496(3) .9956(2) .41436(9) .0653(7) Uani ? ?
O3 -.2260(2) .9132(2) .04626(9) .0615(6) Uani ? ?
O4 .0711(2) .9565(2) .34048(9) .0642(7) Uani ? ?
C1 -.2664(3) 1.0719(3) .28940(10) .0431(8) Uani ? ?
C2 -.4302(4) 1.1281(4) .2615(2) .0590(10) Uani ? ?
C3 -.5024(4) 1.1195(4) .1870(2) .0620(10) Uani ? ?
C4 -.4100(4) 1.0519(3) .14050(10) .0492(9) Uani ? ?
C5 -.1403(4) .9202(3) .11870(10) .0482(8) Uani ? ?
C6 .0229(4) .8637(3) .1445(2) .0600(10) Uani ? ?
C7 .0978(4) .8750(3) .2191(2) .0590(10) Uani ? ?
C8 .0097(3) .9415(3) .26720(10) .0483(8) Uani ? ?
C9 -.1640(3) 1.0028(3) .24240(10) .0395(7) Uani ? ?
C10 -.2391(3) .9924(3) .16640(10) .0395(7) Uani ? ?
C11 -.2091(3) 1.0842(3) .37110(10) .0455(8) Uani ? ?
C12 -.1492(6) .8185(6) -.0014(2) .0770(10) Uani ? ?
C13 .2444(5) .9024(5) .3692(2) .0680(10) Uani ? ?
C14 -.0559(5) 1.2379(5) .4674(2) .0640(10) Uani ? ?
H2 -.495(3) 1.172(3) .2930(10) .057(8) Uiso ? ?
H3 -.622(3) 1.156(3) .1670(10) .066(9) Uiso ? ?
H4 -.460(3) 1.045(2) .0890(10) .049(7) Uiso ? ?
H6 .087(3) .820(3) .1110(10) .065(9) Uiso ? ?
H7 .217(3) .836(3) .2370(10) .060(8) Uiso ? ?
H12A -.236(4) .823(3) -.050(2) .100(10) Uiso ? ?
H12B -.127(4) .716(4) .019(2) .100(10) Uiso ? ?
H12C -.037(4) .854(4) -.007(2) .110(10) Uiso ? ?
H13A .266(4) .924(3) .4210(10) .090(10) Uiso ? ?
H13B .248(4) .790(3) .363(2) .100(10) Uiso ? ?
H13C .332(4) .948(4) .342(2) .110(10) Uiso ? ?
H14A -.157(4) 1.252(4) .492(2) .110(10) Uiso ? ?
H14B .017(4) 1.147(4) .491(2) .110(10) Uiso ? ?
H14C .018(4) 1.332(3) .4710(10) .090(10) Uiso ? ?

loop_
_atom_type_symbol
_atom_type_scat_dispersion_real
_atom_type_scat_dispersion_imag
_atom_type_scat_source
H 0 0 'Stewart, Davidson & Simpson (1965)'
C .002 .002 'Cromer & Waber (1974)'
O .008 .006 'Cromer & Waber (1974)'

loop_
_geom_angle_atom_site_label_1
_geom_angle_atom_site_label_2
_geom_angle_atom_site_label_3
_geom_angle
_geom_angle_publ_flag
C11 O1 C14 116.3(2) yes
C5 O3 C12 117.1(2) yes
C8 O4 C13 117.8(2) yes
C2 C1 C9 120.2(2) no
C2 C1 C11 115.6(2) yes
C9 C1 C11 124.2(2) yes
C1 C2 C3 121.7(3) no
C1 C2 H2 118.0(10) no
C3 C2 H2 119.0(10) no
C2 C3 C4 120.0(3) no
C2 C3 H3 122.0(10) no
C4 C3 H3 117.0(10) no
C3 C4 C10 120.7(2) no
C3 C4 H4 120.0(10) no
C10 C4 H4 119.0(10) no
O3 C5 C6 124.7(2) yes
O3 C5 C10 114.5(2) yes
C6 C5 C10 120.8(2) no
C5 C6 C7 120.5(3) no
C5 C6 H6 118.0(10) no
C7 C6 H6 120.0(10) no
C6 C7 C8 121.4(3) no
C6 C7 H7 119.0(10) no
C8 C7 H7 118.0(10) no
O4 C8 C7 125.6(3) yes
O4 C8 C9 114.3(2) yes
C7 C8 C9 120.1(2) no
C1 C9 C8 123.7(2) no
C1 C9 C10 118.0(2) no
C8 C9 C10 118.3(2) no
C4 C10 C5 121.7(2) no
C4 C10 C9 119.4(2) no
C5 C10 C9 118.9(2) no
O1 C11 O2 123.9(2) yes
O1 C11 C1 111.1(2) yes
O2 C11 C1 124.7(3) yes
O3 C12 H12A 104.0(10) no
O3 C12 H12B 111.0(10) no
O3 C12 H12C 111(2) no
H12A C12 H12B 114(2) no
H12A C12 H12C 110(2) no
H12B C12 H12C 104(2) no
O4 C13 H13A 106.0(10) no
O4 C13 H13B 109.0(10) no
O4 C13 H13C 110.0(10) no
H13A C13 H13B 107(2) no
H13A C13 H13C 115(2) no
H13B C13 H13C 107(2) no
O1 C14 H14A 109.0(10) no
O1 C14 H14B 111.0(10) no
O1 C14 H14C 105.0(10) no
H14A C14 H14B 108(2) no
H14A C14 H14C 110(2) no

loop_
_geom_bond_atom_site_label_1
_geom_bond_atom_site_label_2
_geom_bond_site_symmetry_1
_geom_bond_site_symmetry_2
_geom_bond_distance
_geom_bond_publ_flag
O1 C11 ? ? 1.333(3) yes
O1 C14 ? ? 1.450(3) yes
O2 C11 ? ? 1.199(3) yes
O3 C5 ? ? 1.385(3) yes
O3 C12 ? ? 1.422(4) yes
O4 C8 ? ? 1.363(3) yes
O4 C13 ? ? 1.421(4) yes
C1 C2 ? ? 1.361(3) no
C1 C9 ? ? 1.419(3) no
C1 C11 ? ? 1.506(3) yes
C2 C3 ? ? 1.396(4) no
C2 H2 ? ? .93(2) no
C3 C4 ? ? 1.357(3) no
C3 H3 ? ? .98(2) no
C4 C10 ? ? 1.412(3) no
C4 H4 ? ? .96(2) no
C5 C6 ? ? 1.351(3) no
C5 C10 ? ? 1.422(3) no
C6 C7 ? ? 1.402(4) no
C6 H6 ? ? .95(2) no
C7 C8 ? ? 1.354(3) no
C7 H7 ? ? .97(2) no
C8 C9 ? ? 1.434(3) no
C9 C10 ? ? 1.427(3) no
C12 H12A ? ? 1.02(3) no
C12 H12B ? ? .97(3) no
C12 H12C ? ? .94(3) no
C13 H13A ? ? .97(3) no
C13 H13B ? ? .99(3) no
C13 H13C ? ? .99(3) no
C14 H14A ? ? .98(3) no
C14 H14B ? ? 1.02(3) no
C14 H14C ? ? 1.00(3) no
